data_7031188
loop_
_publ_author_name
'Mazzeo, Paolo P.'
'Maini, Lucia'
'Petrolati, Alex'
'Fattori, Valeria'
'Shankland, Kenneth'
'Braga, Dario'

_publ_section_title
;
 Phosphorescence quantum yield enhanced by intermolecular hydrogen bonds
 in Cu4I4 clusters in the solid state.
;
_journal_issue 25
_journal_name_full 'Dalton transactions (Cambridge, England : 2003)'
_journal_page_first 9448
_journal_page_last 9455
_journal_paper_doi 10.1039/c4dt00218k
_journal_volume 43
_journal_year 2014
_chemical_formula_sum 'C24 H52 Cu4 I4 N4'
_chemical_formula_weight 1158.46
_chemical_name_systematic
;
 ?
;
_space_group_IT_number 121
_symmetry_cell_setting tetragonal
_symmetry_space_group_name_Hall 'I -4 2'
_symmetry_space_group_name_H-M 'I -4 2 m'
_atom_sites_solution_hydrogens geom
_atom_sites_solution_primary direct
_atom_sites_solution_secondary difmap
_audit_creation_method SHELXL-97
_cell_angle_alpha 90.00
_cell_angle_beta 90.00
_cell_angle_gamma 90.00
_cell_formula_units_Z 2
_cell_length_a 9.9963(7)
_cell_length_b 9.9963(7)
_cell_length_c 18.114(2)
_cell_measurement_reflns_used 400
_cell_measurement_temperature 293(2)
_cell_measurement_theta_max 29.0811
_cell_measurement_theta_min 2.8759
_cell_volume 1810.1(3)
_computing_cell_refinement
;
CrysAlisPro, Agilent Technologies,
Version 1.171.35.11 (release 16-05-2011 CrysAlis171 .NET)
(compiled May 16 2011,17:55:39)
;
_computing_data_collection
;
CrysAlisPro, Agilent Technologies,
Version 1.171.35.11 (release 16-05-2011 CrysAlis171 .NET)
(compiled May 16 2011,17:55:39)
;
_computing_data_reduction
;
CrysAlisPro, Agilent Technologies,
Version 1.171.35.11 (release 16-05-2011 CrysAlis171 .NET)
(compiled May 16 2011,17:55:39)
;
_computing_structure_refinement 'SHELXL-97 (Sheldrick, 2008)'
_diffrn_ambient_temperature 293(2)
_diffrn_detector_area_resol_mean 16.1340
_diffrn_measured_fraction_theta_full 0.996
_diffrn_measured_fraction_theta_max 0.913
_diffrn_measurement_device_type 'Xcalibur, Sapphire3'
_diffrn_measurement_method '\w scans'
_diffrn_radiation_monochromator graphite
_diffrn_radiation_source 'fine-focus sealed tube'
_diffrn_radiation_type MoK\a
_diffrn_radiation_wavelength 0.71073
_diffrn_reflns_av_R_equivalents 0.0718
_diffrn_reflns_av_sigmaI/netI 0.1390
_diffrn_reflns_limit_h_max 10
_diffrn_reflns_limit_h_min -8
_diffrn_reflns_limit_k_max 12
_diffrn_reflns_limit_k_min -7
_diffrn_reflns_limit_l_max 24
_diffrn_reflns_limit_l_min -12
_diffrn_reflns_number 2132
_diffrn_reflns_theta_full 25.00
_diffrn_reflns_theta_max 29.15
_diffrn_reflns_theta_min 2.88
_exptl_absorpt_coefficient_mu 5.749
_exptl_absorpt_correction_T_max 1.00000
_exptl_absorpt_correction_T_min 0.96619
_exptl_absorpt_correction_type multi-scan
_exptl_crystal_colour colourless
_exptl_crystal_density_diffrn 2.133
_exptl_crystal_density_method 'not measured'
_exptl_crystal_description prism
_exptl_crystal_F_000 1112
_exptl_crystal_size_max 0.06
_exptl_crystal_size_mid 0.04
_exptl_crystal_size_min 0.03
_refine_diff_density_max 0.558
_refine_diff_density_min -0.535
_refine_diff_density_rms 0.117
_refine_ls_abs_structure_details 'Flack H D (1983), Acta Cryst. A39, 876-881'
_refine_ls_abs_structure_Flack 0.2(2)
_refine_ls_extinction_method none
_refine_ls_goodness_of_fit_ref 0.917
_refine_ls_hydrogen_treatment constr
_refine_ls_matrix_type full
_refine_ls_number_parameters 30
_refine_ls_number_reflns 1090
_refine_ls_number_restraints 0
_refine_ls_restrained_S_all 0.917
_refine_ls_R_factor_all 0.1876
_refine_ls_R_factor_gt 0.0735
_refine_ls_shift/su_max 0.000
_refine_ls_shift/su_mean 0.000
_refine_ls_structure_factor_coef Fsqd
_refine_ls_weighting_details 'calc w=1/[\s^2^(Fo^2^)+(0.0705P)^2^+0.0000P] where P=(Fo^2^+2Fc^2^)/3'
_refine_ls_weighting_scheme calc
_refine_ls_wR_factor_gt 0.1348
_refine_ls_wR_factor_ref 0.1804
_reflns_number_gt 453
_reflns_number_total 1090
_reflns_threshold_expression >2\s(I)
_cod_data_source_file c4dt00218k2.cif
_cod_data_source_block 3
_cod_depositor_comments 'Adding full bibliography for 7031187--7031190.cif.'
_cod_database_code 7031188

loop_
_symmetry_equiv_pos_as_xyz
'x, y, z'
'x, -y, -z'
'-x, -y, z'
'-x, y, -z'
'-y, -x, z'
'-y, x, -z'
'y, -x, -z'
'y, x, z'
'x+1/2, y+1/2, z+1/2'
'x+1/2, -y+1/2, -z+1/2'
'-x+1/2, -y+1/2, z+1/2'
'-x+1/2, y+1/2, -z+1/2'
'-y+1/2, -x+1/2, z+1/2'
'-y+1/2, x+1/2, -z+1/2'
'y+1/2, -x+1/2, -z+1/2'
'y+1/2, x+1/2, z+1/2'

loop_
_atom_site_label
_atom_site_type_symbol
_atom_site_fract_x
_atom_site_fract_y
_atom_site_fract_z
_atom_site_U_iso_or_equiv
_atom_site_adp_type
_atom_site_occupancy
_atom_site_symmetry_multiplicity
_atom_site_calc_flag
_atom_site_refinement_flags
Cu1 Cu 1.1013(2) 0.1013(2) 0.55899(16) 0.0822(10) Uani 1 2 d S
I1 I 0.84157(11) 0.15843(11) 0.58231(9) 0.0814(6) Uani 1 2 d S
C1 C 1.166(3) 0.337(3) 0.6656(17) 0.162(9) Uani 1 1 d D
H1A H 1.2150 0.3697 0.7081 0.194 Uiso 1 1 calc R
H1B H 1.0705 0.3516 0.6725 0.194 Uiso 1 1 calc R
C2 C 1.215(3) 0.391(3) 0.5962(16) 0.29(3) Uani 1 1 d D
H2A H 1.2009 0.4872 0.5950 0.348 Uiso 1 1 calc R
H2B H 1.1661 0.3518 0.5554 0.348 Uiso 1 1 calc R
C3 C 1.361(4) 0.361(4) 0.588(3) 0.44(9) Uani 1 2 d SD
H3A H 1.4105 0.4105 0.6256 0.525 Uiso 1 2 calc SR
H3B H 1.3915 0.3915 0.5403 0.525 Uiso 1 2 calc SR
C4 C 1.158(5) 0.158(5) 0.721(2) 0.32(4) Uani 1 2 d S
H4A H 1.0617 0.1572 0.7243 0.484 Uiso 0.50 1 calc PR
H4B H 1.1932 0.2193 0.7566 0.484 Uiso 0.50 1 calc PR
H4C H 1.1910 0.0694 0.7313 0.484 Uiso 0.50 1 calc PR
N1 N 1.198(3) 0.198(3) 0.647(3) 0.218(19) Uani 1 2 d S

loop_
_atom_site_aniso_label
_atom_site_aniso_U_11
_atom_site_aniso_U_22
_atom_site_aniso_U_33
_atom_site_aniso_U_23
_atom_site_aniso_U_13
_atom_site_aniso_U_12
Cu1 0.0761(13) 0.0761(13) 0.094(2) -0.0093(11) -0.0093(11) -0.0028(16)
I1 0.0734(7) 0.0734(7) 0.0974(11) -0.0019(7) 0.0019(7) 0.0129(9)
C1 0.113(18) 0.14(2) 0.23(3) -0.03(3) -0.02(2) -0.006(19)
C2 0.62(9) 0.071(18) 0.18(3) -0.035(19) 0.13(4) -0.09(3)
C3 0.59(13) 0.59(13) 0.13(4) 0.10(3) 0.10(3) -0.33(15)
C4 0.44(7) 0.44(7) 0.10(3) -0.06(4) -0.06(4) 0.13(9)
N1 0.20(2) 0.20(2) 0.26(5) -0.11(3) -0.11(3) 0.00(4)

loop_
_atom_type_symbol
_atom_type_description
_atom_type_scat_dispersion_real
_atom_type_scat_dispersion_imag
_atom_type_scat_source
C C 0.0033 0.0016 'International Tables Vol C Tables 4.2.6.8 and 6.1.1.4'
H H 0.0000 0.0000 'International Tables Vol C Tables 4.2.6.8 and 6.1.1.4'
Cu Cu 0.3201 1.2651 'International Tables Vol C Tables 4.2.6.8 and 6.1.1.4'
I I -0.4742 1.8119 'International Tables Vol C Tables 4.2.6.8 and 6.1.1.4'
N N 0.0061 0.0033 'International Tables Vol C Tables 4.2.6.8 and 6.1.1.4'

loop_
_geom_angle_atom_site_label_1
_geom_angle_atom_site_label_2
_geom_angle_atom_site_label_3
_geom_angle
_geom_angle_site_symmetry_1
_geom_angle_site_symmetry_3
N1 Cu1 I1 121.8(16) . 4_756
N1 Cu1 I1 103.2(8) . .
I1 Cu1 I1 108.05(8) 4_756 .
N1 Cu1 I1 103.1(8) . 3_755
I1 Cu1 I1 108.05(8) 4_756 3_755
I1 Cu1 I1 112.62(12) . 3_755
N1 Cu1 Cu1 130.6(16) . 3_755
I1 Cu1 Cu1 107.51(7) 4_756 3_755
I1 Cu1 Cu1 57.86(6) . 3_755
I1 Cu1 Cu1 57.86(6) 3_755 3_755
N1 Cu1 Cu1 150.2(3) . 2_556
I1 Cu1 Cu1 56.92(9) 4_756 2_556
I1 Cu1 Cu1 105.06(6) . 2_556
I1 Cu1 Cu1 56.66(8) 3_755 2_556
Cu1 Cu1 Cu1 60.90(6) 3_755 2_556
N1 Cu1 Cu1 150.2(3) . 4_756
I1 Cu1 Cu1 56.92(9) 4_756 4_756
I1 Cu1 Cu1 56.67(8) . 4_756
I1 Cu1 Cu1 105.06(6) 3_755 4_756
Cu1 Cu1 Cu1 60.90(6) 3_755 4_756
Cu1 Cu1 Cu1 58.21(12) 2_556 4_756
Cu1 I1 Cu1 66.42(10) 4_756 3_755
Cu1 I1 Cu1 66.42(10) 4_756 .
Cu1 I1 Cu1 64.28(11) 3_755 .
N1 C1 C2 94(3) . .
C1 C2 C3 110(3) . .
C2 C3 C2 112(4) . 8_645
C4 N1 C1 89(3) . 8_645
C4 N1 C1 89(3) . .
C1 N1 C1 112(3) 8_645 .
C4 N1 Cu1 116(4) . .
C1 N1 Cu1 121(2) 8_645 .
C1 N1 Cu1 121(2) . .

loop_
_geom_bond_atom_site_label_1
_geom_bond_atom_site_label_2
_geom_bond_distance
_geom_bond_site_symmetry_2
Cu1 N1 2.10(3) .
Cu1 I1 2.684(3) 4_756
Cu1 I1 2.692(2) .
Cu1 I1 2.692(2) 3_755
Cu1 Cu1 2.864(6) 3_755
Cu1 Cu1 2.944(5) 2_556
Cu1 Cu1 2.944(5) 4_756
I1 Cu1 2.684(3) 4_756
I1 Cu1 2.692(2) 3_755
C1 N1 1.47(3) .
C1 C2 1.455(18) .
C2 C3 1.50(2) .
C3 C2 1.50(2) 8_645
C4 N1 1.46(6) .
N1 C1 1.47(3) 8_645
